data_7050935
loop_
_publ_author_name
'Cole, Marcus L.'
'Jones, Cameron'
'Junk, Peter C.'

_publ_section_title
;
 Studies of the reactivity of N-heterocyclic carbenes with halogen and
 halide sources
;
_journal_issue 10
_journal_name_full 'New Journal of Chemistry'
_journal_page_first 1296
_journal_paper_doi 10.1039/b204422f
_journal_volume 26
_journal_year 2002
_chemical_formula_sum 'C21 H22 Br2 N2'
_chemical_formula_weight 462.23
_space_group_IT_number 14
_symmetry_cell_setting monoclinic
_symmetry_space_group_name_Hall '-P 2yn'
_symmetry_space_group_name_H-M 'P 1 21/n 1'
_atom_sites_solution_hydrogens geom
_atom_sites_solution_primary direct
_atom_sites_solution_secondary difmap
_audit_creation_method SHELXL-97
_cell_angle_alpha 90.00
_cell_angle_beta 114.275(2)
_cell_angle_gamma 90.00
_cell_formula_units_Z 4
_cell_length_a 11.4179(12)
_cell_length_b 14.8370(16)
_cell_length_c 13.4527(14)
_cell_measurement_temperature 296(2)
_cell_volume 2077.5(4)
_computing_cell_refinement 'SAINT (Bruker, 1998)'
_computing_data_collection 'SMART (Bruker, 1998)'
_computing_data_reduction 'SAINT (Bruker, 1998)'
_computing_molecular_graphics 'X-Seed (Barbour, 1999)'
_computing_publication_material 'CIFTAB (Sheldrick, 1997)'
_computing_structure_refinement 'SHELXL-97 (Sheldrick, 1997)'
_computing_structure_solution 'SHELXS-97 (Sheldrick, 1990)'
_diffrn_ambient_temperature 296(2)
_diffrn_measured_fraction_theta_full 0.998
_diffrn_measured_fraction_theta_max 0.998
_diffrn_measurement_device_type 'Bruker SMART 1000 CCD diffractometer'
_diffrn_measurement_method 'omega scans'
_diffrn_radiation_monochromator graphite
_diffrn_radiation_source 'fine-focus sealed tube'
_diffrn_radiation_type MoK\a
_diffrn_radiation_wavelength 0.71073
_diffrn_reflns_av_R_equivalents 0.0905
_diffrn_reflns_av_sigmaI/netI 0.0705
_diffrn_reflns_limit_h_max 12
_diffrn_reflns_limit_h_min -12
_diffrn_reflns_limit_k_max 16
_diffrn_reflns_limit_k_min -13
_diffrn_reflns_limit_l_max 14
_diffrn_reflns_limit_l_min -14
_diffrn_reflns_number 9289
_diffrn_reflns_theta_full 23.28
_diffrn_reflns_theta_max 23.28
_diffrn_reflns_theta_min 1.98
_diffrn_standards_decay_% 0.0
_exptl_absorpt_coefficient_mu 3.908
_exptl_absorpt_correction_T_max 0.3417
_exptl_absorpt_correction_T_min 0.3417
_exptl_absorpt_correction_type multi-scan
_exptl_absorpt_process_details SADABS
_exptl_crystal_density_diffrn 1.478
_exptl_crystal_density_method 'not measured'
_exptl_crystal_F_000 928
_exptl_crystal_size_max 0.35
_exptl_crystal_size_mid 0.35
_exptl_crystal_size_min 0.35
_refine_diff_density_max 0.666
_refine_diff_density_min -0.803
_refine_diff_density_rms 0.111
_refine_ls_extinction_method none
_refine_ls_goodness_of_fit_ref 0.934
_refine_ls_hydrogen_treatment mixed
_refine_ls_matrix_type full
_refine_ls_number_parameters 232
_refine_ls_number_reflns 2995
_refine_ls_number_restraints 0
_refine_ls_restrained_S_all 0.934
_refine_ls_R_factor_all 0.0799
_refine_ls_R_factor_gt 0.0579
_refine_ls_shift/su_max 0.051
_refine_ls_shift/su_mean 0.001
_refine_ls_structure_factor_coef Fsqd
_refine_ls_weighting_details 'calc w=1/[\s^2^(Fo^2^)+(0.0995P)^2^+0.0000P] where P=(Fo^2^+2Fc^2^)/3'
_refine_ls_weighting_scheme calc
_refine_ls_wR_factor_gt 0.1418
_refine_ls_wR_factor_ref 0.1553
_reflns_number_gt 2061
_reflns_number_total 2995
_reflns_threshold_expression >2sigma(I)
_cod_data_source_file b204422f.txt
_cod_data_source_block compound4
_cod_original_sg_symbol_H-M P21/n
_cod_database_code 7050935

loop_
_symmetry_equiv_pos_as_xyz
'x, y, z'
'-x+1/2, y+1/2, -z+1/2'
'-x, -y, -z'
'x-1/2, -y-1/2, z-1/2'

loop_
_atom_site_label
_atom_site_type_symbol
_atom_site_fract_x
_atom_site_fract_y
_atom_site_fract_z
_atom_site_U_iso_or_equiv
_atom_site_adp_type
_atom_site_occupancy
_atom_site_symmetry_multiplicity
_atom_site_calc_flag
_atom_site_refinement_flags
_atom_site_disorder_assembly
_atom_site_disorder_group
Br1 Br 0.26156(6) 0.24970(4) 0.04640(5) 0.0615(3) Uani 1 1 d . . .
Br2 Br 0.29409(8) 0.01430(5) -0.02747(6) 0.0883(4) Uani 1 1 d . . .
N2 N 0.0616(5) 0.0787(3) -0.1980(4) 0.0571(12) Uani 1 1 d . . .
N1 N 0.0424(5) 0.2150(3) -0.1564(4) 0.0575(12) Uani 1 1 d . . .
C13 C 0.0409(6) -0.0061(4) -0.2531(5) 0.0603(16) Uani 1 1 d . . .
C2 C 0.1546(5) 0.1828(4) -0.0743(5) 0.0537(14) Uani 1 1 d . . .
C3 C 0.1648(6) 0.0976(4) -0.1007(5) 0.0603(16) Uani 1 1 d . . .
C1 C -0.0179(6) 0.1514(4) -0.2352(5) 0.0590(16) Uani 1 1 d . . .
C17 C 0.0689(7) -0.1057(5) -0.3790(5) 0.077(2) Uani 1 1 d . . .
H8 H 0.0996 -0.1168 -0.4320 0.093 Uiso 1 1 calc R . .
C15 C -0.0435(7) -0.1561(5) -0.2754(6) 0.0734(19) Uani 1 1 d . . .
H9 H -0.0869 -0.2017 -0.2571 0.088 Uiso 1 1 calc R . .
C18 C 0.0898(6) -0.0213(5) -0.3303(5) 0.0686(18) Uani 1 1 d . . .
C4 C -0.0036(6) 0.3073(4) -0.1631(5) 0.0605(16) Uani 1 1 d . . .
C5 C -0.0781(6) 0.3296(5) -0.1079(6) 0.0701(18) Uani 1 1 d . . .
C16 C 0.0058(7) -0.1724(5) -0.3530(6) 0.079(2) Uani 1 1 d . . .
C14 C -0.0288(6) -0.0724(4) -0.2253(5) 0.0625(17) Uani 1 1 d . . .
C7 C -0.0836(9) 0.4822(6) -0.1716(8) 0.096(3) Uani 1 1 d . . .
C8 C -0.0108(8) 0.4571(5) -0.2263(7) 0.085(2) Uani 1 1 d . . .
H22 H 0.0115 0.4999 -0.2660 0.103 Uiso 1 1 calc R . .
C21 C 0.1651(8) 0.0518(5) -0.3572(7) 0.090(2) Uani 1 1 d . . .
H23A H 0.1158 0.1065 -0.3752 0.135 Uiso 1 1 calc R . .
H23B H 0.1823 0.0332 -0.4182 0.135 Uiso 1 1 calc R . .
H23C H 0.2448 0.0621 -0.2953 0.135 Uiso 1 1 calc R . .
C9 C 0.0304(6) 0.3686(5) -0.2232(5) 0.0651(18) Uani 1 1 d . . .
C20 C -0.0112(11) -0.2646(6) -0.4076(9) 0.113(3) Uani 1 1 d . . .
H26A H -0.0268 -0.2569 -0.4829 0.170 Uiso 1 1 calc R . .
H26B H -0.0829 -0.2951 -0.4028 0.170 Uiso 1 1 calc R . .
H26C H 0.0653 -0.2997 -0.3715 0.170 Uiso 1 1 calc R . .
C6 C -0.1162(7) 0.4199(6) -0.1129(7) 0.090(2) Uani 1 1 d . . .
H27 H -0.1648 0.4377 -0.0753 0.108 Uiso 1 1 calc R . .
C10 C -0.1136(9) 0.2603(5) -0.0427(8) 0.096(3) Uani 1 1 d . . .
H32A H -0.1561 0.2104 -0.0889 0.144 Uiso 1 1 calc R . .
H32B H -0.1702 0.2871 -0.0144 0.144 Uiso 1 1 calc R . .
H32C H -0.0372 0.2394 0.0166 0.144 Uiso 1 1 calc R . .
C19 C -0.0814(8) -0.0558(5) -0.1410(6) 0.079(2) Uani 1 1 d . . .
H1A H -0.1564 -0.0924 -0.1570 0.118 Uiso 1 1 calc R . .
H1B H -0.1040 0.0067 -0.1422 0.118 Uiso 1 1 calc R . .
H1C H -0.0175 -0.0710 -0.0701 0.118 Uiso 1 1 calc R . .
C12 C 0.1067(7) 0.3418(6) -0.2849(6) 0.091(2) Uani 1 1 d . . .
H2A H 0.1865 0.3158 -0.2358 0.137 Uiso 1 1 calc R . .
H2B H 0.1236 0.3939 -0.3192 0.137 Uiso 1 1 calc R . .
H2C H 0.0593 0.2984 -0.3396 0.137 Uiso 1 1 calc R . .
C11 C -0.1294(11) 0.5809(6) -0.1784(10) 0.148(5) Uani 1 1 d . . .
H6A H -0.0591 0.6208 -0.1679 0.221 Uiso 1 1 calc R . .
H6B H -0.1599 0.5916 -0.1227 0.221 Uiso 1 1 calc R . .
H6C H -0.1976 0.5916 -0.2487 0.221 Uiso 1 1 calc R . .

loop_
_atom_site_aniso_label
_atom_site_aniso_U_11
_atom_site_aniso_U_22
_atom_site_aniso_U_33
_atom_site_aniso_U_23
_atom_site_aniso_U_13
_atom_site_aniso_U_12
Br1 0.0619(4) 0.0701(5) 0.0457(4) -0.0041(3) 0.0154(3) 0.0016(3)
Br2 0.0928(6) 0.0860(6) 0.0597(5) -0.0037(4) 0.0045(4) 0.0348(4)
N2 0.061(3) 0.060(3) 0.043(3) -0.001(2) 0.015(2) 0.004(2)
N1 0.059(3) 0.053(3) 0.052(3) 0.002(3) 0.015(2) 0.003(2)
C13 0.069(4) 0.062(4) 0.041(4) -0.003(3) 0.013(3) 0.008(3)
C2 0.054(3) 0.062(4) 0.041(3) 0.001(3) 0.015(3) 0.002(3)
C3 0.063(4) 0.066(4) 0.040(4) 0.000(3) 0.010(3) 0.009(3)
C1 0.062(4) 0.058(4) 0.048(4) 0.001(3) 0.013(3) 0.001(3)
C17 0.079(5) 0.099(6) 0.049(4) -0.020(4) 0.022(4) 0.009(4)
C15 0.091(5) 0.059(4) 0.060(4) -0.007(3) 0.020(4) -0.001(4)
C18 0.067(4) 0.084(5) 0.049(4) -0.003(3) 0.018(3) 0.008(3)
C4 0.059(4) 0.060(4) 0.046(4) 0.000(3) 0.006(3) 0.005(3)
C5 0.071(4) 0.077(5) 0.058(4) 0.004(3) 0.023(4) 0.013(4)
C16 0.090(5) 0.079(5) 0.063(5) -0.019(4) 0.027(4) 0.004(4)
C14 0.077(4) 0.064(4) 0.039(4) -0.005(3) 0.016(3) 0.008(3)
C7 0.096(6) 0.072(6) 0.077(6) -0.001(4) -0.007(5) 0.016(5)
C8 0.089(5) 0.056(5) 0.077(6) 0.011(4) 0.000(4) -0.006(4)
C21 0.101(6) 0.104(6) 0.070(5) -0.004(4) 0.041(4) -0.004(5)
C9 0.064(4) 0.069(5) 0.044(4) 0.005(3) 0.004(3) -0.008(3)
C20 0.137(8) 0.096(6) 0.113(8) -0.040(5) 0.057(7) -0.001(5)
C6 0.091(5) 0.092(6) 0.072(5) -0.004(5) 0.019(4) 0.027(5)
C10 0.092(6) 0.119(7) 0.087(6) 0.000(5) 0.047(5) 0.012(5)
C19 0.110(6) 0.079(5) 0.055(4) 0.001(4) 0.042(4) -0.002(4)
C12 0.090(5) 0.107(6) 0.069(5) 0.005(4) 0.024(4) -0.021(5)
C11 0.162(9) 0.061(6) 0.151(10) -0.015(5) -0.005(7) 0.038(6)

loop_
_atom_type_symbol
_atom_type_description
_atom_type_scat_dispersion_real
_atom_type_scat_dispersion_imag
_atom_type_scat_source
C C 0.0033 0.0016 'International Tables Vol C Tables 4.2.6.8 and 6.1.1.4'
H H 0.0000 0.0000 'International Tables Vol C Tables 4.2.6.8 and 6.1.1.4'
N N 0.0061 0.0033 'International Tables Vol C Tables 4.2.6.8 and 6.1.1.4'
Br Br -0.2901 2.4595 'International Tables Vol C Tables 4.2.6.8 and 6.1.1.4'

loop_
_geom_angle_atom_site_label_1
_geom_angle_atom_site_label_2
_geom_angle_atom_site_label_3
_geom_angle
_geom_angle_site_symmetry_1
_geom_angle_site_symmetry_3
_geom_angle_publ_flag
C1 N2 C3 111.4(5) . . ?
C1 N2 C13 124.2(5) . . ?
C3 N2 C13 124.3(5) . . ?
C1 N1 C2 112.5(5) . . ?
C1 N1 C4 123.0(5) . . ?
C2 N1 C4 124.4(5) . . ?
C18 C13 C14 122.1(6) . . ?
C18 C13 N2 120.1(6) . . ?
C14 C13 N2 117.9(6) . . ?
C3 C2 N1 105.5(5) . . ?
C3 C2 Br1 129.8(4) . . ?
N1 C2 Br1 124.7(4) . . ?
C2 C3 N2 108.2(5) . . ?
C2 C3 Br2 128.7(5) . . ?
N2 C3 Br2 123.1(5) . . ?
N2 C1 N1 102.4(5) . . ?
C16 C17 C18 123.0(7) . . ?
C14 C15 C16 120.8(7) . . ?
C13 C18 C17 117.2(7) . . ?
C13 C18 C21 120.3(6) . . ?
C17 C18 C21 122.5(7) . . ?
C9 C4 C5 123.0(6) . . ?
C9 C4 N1 118.4(6) . . ?
C5 C4 N1 118.6(6) . . ?
C4 C5 C6 116.8(7) . . ?
C4 C5 C10 121.5(6) . . ?
C6 C5 C10 121.7(7) . . ?
C17 C16 C15 119.2(7) . . ?
C17 C16 C20 120.5(8) . . ?
C15 C16 C20 120.3(8) . . ?
C15 C14 C13 117.7(6) . . ?
C15 C14 C19 120.4(7) . . ?
C13 C14 C19 121.9(6) . . ?
C6 C7 C8 119.9(8) . . ?
C6 C7 C11 120.7(10) . . ?
C8 C7 C11 119.4(10) . . ?
C7 C8 C9 120.9(8) . . ?
C4 C9 C8 117.9(8) . . ?
C4 C9 C12 121.7(7) . . ?
C8 C9 C12 120.4(7) . . ?
C7 C6 C5 121.5(8) . . ?

loop_
_geom_bond_atom_site_label_1
_geom_bond_atom_site_label_2
_geom_bond_distance
_geom_bond_site_symmetry_2
_geom_bond_publ_flag
Br1 C2 1.866(6) . ?
Br2 C3 1.866(6) . ?
N2 C1 1.365(8) . ?
N2 C3 1.383(7) . ?
N2 C13 1.430(8) . ?
N1 C1 1.375(8) . ?
N1 C2 1.388(7) . ?
N1 C4 1.456(8) . ?
C13 C18 1.384(9) . ?
C13 C14 1.409(9) . ?
C2 C3 1.331(8) . ?
C17 C16 1.352(11) . ?
C17 C18 1.387(9) . ?
C15 C14 1.389(9) . ?
C15 C16 1.396(10) . ?
C18 C21 1.518(10) . ?
C4 C9 1.375(9) . ?
C4 C5 1.379(9) . ?
C5 C6 1.402(10) . ?
C5 C10 1.511(10) . ?
C16 C20 1.527(10) . ?
C14 C19 1.507(9) . ?
C7 C6 1.363(12) . ?
C7 C8 1.369(11) . ?
C7 C11 1.545(11) . ?
C8 C9 1.390(10) . ?
C9 C12 1.483(9) . ?
